data_1568337
loop_
_publ_author_name
'Tendera, Lukas'
'Fantuzzi, Felipe'
'Marder, Todd B.'
'Radius, Udo'

_publ_section_title
;
 Nickel boryl complexes and nickel-catalyzed alkyne borylation.
;
_journal_issue 8
_journal_name_full 'Chemical science'
_journal_page_first 2215
_journal_page_last 2228
_journal_paper_doi 10.1039/d2sc04690c
_journal_volume 14
_journal_year 2023
_chemical_formula_moiety 'C30 H54 N4 Ni'
_chemical_formula_sum 'C30 H54 N4 Ni'
_chemical_formula_weight 529.48
_space_group_crystal_system monoclinic
_space_group_IT_number 15
_space_group_name_Hall '-C 2yc'
_space_group_name_H-M_alt 'C 1 2/c 1'
_atom_sites_solution_hydrogens geom
_audit_creation_method SHELXL-2018/3
_audit_update_record
;
2022-08-20 deposited with the CCDC.	2023-01-27 downloaded from the CCDC.
;
_cell_angle_alpha 90
_cell_angle_beta 94.027(2)
_cell_angle_gamma 90
_cell_formula_units_Z 4
_cell_length_a 15.7119(3)
_cell_length_b 9.6716(2)
_cell_length_c 19.5224(3)
_cell_measurement_reflns_used 9270
_cell_measurement_temperature 100.00(10)
_cell_measurement_theta_max 77.0330
_cell_measurement_theta_min 4.5740
_cell_volume 2959.28(10)
_computing_cell_refinement 'CrysAlisPro 1.171.40.45a (Rigaku OD, 2019)'
_computing_data_collection 'CrysAlisPro 1.171.40.45a (Rigaku OD, 2019)'
_computing_data_reduction 'CrysAlisPro 1.171.40.45a (Rigaku OD, 2019)'
_computing_molecular_graphics 'SHELXL-2018/3 (Sheldrick, 2018)'
_computing_publication_material 'SHELXL-2018/3 (Sheldrick, 2018)'
_computing_structure_refinement 'SHELXL-2018/3 (Sheldrick, 2018)'
_computing_structure_solution 'SHELXT 2014/5 (Sheldrick, 2014)'
_diffrn_ambient_temperature 100.00(10)
_diffrn_detector 'Hybrid Pixel Array Detector'
_diffrn_detector_type HyPix
_diffrn_measured_fraction_theta_full 0.999
_diffrn_measured_fraction_theta_max 0.997
_diffrn_measurement_device 'four-circle diffractometer'
_diffrn_measurement_device_type 'XtaLAB Synergy, Dualflex, HyPix'
_diffrn_measurement_method '\w scans'
_diffrn_radiation_monochromator mirror
_diffrn_radiation_probe x-ray
_diffrn_radiation_type 'Cu K\a'
_diffrn_radiation_wavelength 1.54184
_diffrn_reflns_av_R_equivalents 0.0347
_diffrn_reflns_av_unetI/netI 0.0207
_diffrn_reflns_Laue_measured_fraction_full 0.999
_diffrn_reflns_Laue_measured_fraction_max 0.997
_diffrn_reflns_limit_h_max 18
_diffrn_reflns_limit_h_min -19
_diffrn_reflns_limit_k_max 12
_diffrn_reflns_limit_k_min -11
_diffrn_reflns_limit_l_max 24
_diffrn_reflns_limit_l_min -23
_diffrn_reflns_number 15596
_diffrn_reflns_point_group_measured_fraction_full 0.999
_diffrn_reflns_point_group_measured_fraction_max 0.997
_diffrn_reflns_theta_full 72.000
_diffrn_reflns_theta_max 74.498
_diffrn_reflns_theta_min 4.541
_diffrn_source 'micro-focus sealed X-ray tube'
_diffrn_source_type 'PhotonJet (Cu) X-ray Source'
_exptl_absorpt_coefficient_mu 1.106
_exptl_absorpt_correction_T_max 1.000
_exptl_absorpt_correction_T_min 0.195
_exptl_absorpt_correction_type gaussian
_exptl_absorpt_process_details
;
CrysAlisPro 1.171.40.49a (Rigaku Oxford Diffraction, 2019)
Numerical absorption correction based on gaussian integration over
			a multifaceted crystal model
Empirical absorption correction using spherical harmonics,
 implemented in SCALE3 ABSPACK scaling algorithm.
;
_exptl_crystal_colour yellow
_exptl_crystal_density_diffrn 1.188
_exptl_crystal_description block
_exptl_crystal_F_000 1160
_exptl_crystal_size_max 0.378
_exptl_crystal_size_mid 0.334
_exptl_crystal_size_min 0.284
_refine_diff_density_max 0.469
_refine_diff_density_min -0.983
_refine_diff_density_rms 0.057
_refine_ls_extinction_method none
_refine_ls_goodness_of_fit_ref 1.044
_refine_ls_hydrogen_treatment constr
_refine_ls_matrix_type full
_refine_ls_number_parameters 202
_refine_ls_number_reflns 3034
_refine_ls_number_restraints 96
_refine_ls_restrained_S_all 1.033
_refine_ls_R_factor_all 0.0453
_refine_ls_R_factor_gt 0.0433
_refine_ls_shift/su_max 0.000
_refine_ls_shift/su_mean 0.000
_refine_ls_structure_factor_coef Fsqd
_refine_ls_weighting_details 'w=1/[\s^2^(Fo^2^)+(0.0526P)^2^+5.2190P] where P=(Fo^2^+2Fc^2^)/3'
_refine_ls_weighting_scheme calc
_refine_ls_wR_factor_gt 0.1115
_refine_ls_wR_factor_ref 0.1132
_reflns_Friedel_coverage 0.000
_reflns_number_gt 2861
_reflns_number_total 3034
_reflns_threshold_expression 'I > 2\s(I)'
_cod_data_source_file d2sc04690c2.cif
_cod_data_source_block compound_1c
_cod_depositor_comments 'Adding full bibliography for 1568336--1568351.cif.'
_cod_original_sg_symbol_H-M 'C 2/c'
_cod_database_code 1568337
_shelx_shelxl_version_number 2018/3
_shelx_space_group_comment
;
The symmetry employed for this shelxl refinement is uniquely defined
by the following loop, which should always be used as a source of
symmetry information in preference to the above space-group names.
They are only intended as comments.
;

loop_
_space_group_symop_operation_xyz
'x, y, z'
'-x, y, -z+1/2'
'x+1/2, y+1/2, z'
'-x+1/2, y+1/2, -z+1/2'
'-x, -y, -z'
'x, -y, z-1/2'
'-x+1/2, -y+1/2, -z'
'x+1/2, -y+1/2, z-1/2'

loop_
_atom_site_label
_atom_site_type_symbol
_atom_site_fract_x
_atom_site_fract_y
_atom_site_fract_z
_atom_site_U_iso_or_equiv
_atom_site_adp_type
_atom_site_occupancy
_atom_site_site_symmetry_order
_atom_site_calc_flag
_atom_site_refinement_flags_posn
_atom_site_refinement_flags_adp
_atom_site_refinement_flags_occupancy
_atom_site_disorder_assembly
_atom_site_disorder_group
Ni1 Ni 0.500000 0.50073(4) 0.250000 0.02978(16) Uani 1 2 d S T P . .
N1 N 0.55558(8) 0.64705(14) 0.37998(7) 0.0185(3) Uani 1 1 d . . . . .
N2 N 0.42200(8) 0.67728(14) 0.35267(7) 0.0182(3) Uani 1 1 d . . . . .
C5 C 0.49260(10) 0.61319(16) 0.33025(8) 0.0176(3) Uani 1 1 d . . . . .
C6 C 0.52447(10) 0.72912(17) 0.43157(8) 0.0195(3) Uani 1 1 d . . . . .
C7 C 0.44007(10) 0.74730(17) 0.41495(8) 0.0190(3) Uani 1 1 d . . . . .
C8 C 0.63906(10) 0.57848(17) 0.38241(8) 0.0203(3) Uani 1 1 d . . . . .
H8 H 0.639870 0.522596 0.340582 0.024 Uiso 1 1 calc R U . . .
C9 C 0.64896(12) 0.4785(2) 0.44259(10) 0.0295(4) Uani 1 1 d . . . . .
H9A H 0.698159 0.421258 0.437985 0.044 Uiso 1 1 calc R U . . .
H9B H 0.599020 0.421371 0.443035 0.044 Uiso 1 1 calc R U . . .
H9C H 0.655941 0.529669 0.484741 0.044 Uiso 1 1 calc R U . . .
C10 C 0.71309(11) 0.6796(2) 0.38113(10) 0.0311(4) Uani 1 1 d . . . . .
H10A H 0.763723 0.630779 0.370553 0.047 Uiso 1 1 calc R U . . .
H10B H 0.722282 0.722995 0.425258 0.047 Uiso 1 1 calc R U . . .
H10C H 0.699984 0.748870 0.346774 0.047 Uiso 1 1 calc R U . . .
C11 C 0.57794(12) 0.7932(2) 0.48943(9) 0.0299(4) Uani 1 1 d . . . . .
H11A H 0.542202 0.845909 0.517627 0.045 Uiso 1 1 calc R U . . .
H11B H 0.619654 0.852968 0.471314 0.045 Uiso 1 1 calc R U . . .
H11C H 0.606308 0.721850 0.516538 0.045 Uiso 1 1 calc R U . . .
C12 C 0.37727(11) 0.82771(19) 0.45282(9) 0.0250(4) Uani 1 1 d . . . . .
H12A H 0.402456 0.852313 0.497384 0.037 Uiso 1 1 calc R U . . .
H12B H 0.327363 0.772385 0.457843 0.037 Uiso 1 1 calc R U . . .
H12C H 0.361604 0.910143 0.427608 0.037 Uiso 1 1 calc R U . . .
C13 C 0.33782(10) 0.65543(19) 0.31645(8) 0.0235(4) Uani 1 1 d . . . . .
H13 H 0.348235 0.613205 0.272177 0.028 Uiso 1 1 calc R U . . .
C14 C 0.28955(12) 0.7893(2) 0.30033(9) 0.0302(4) Uani 1 1 d . . . . .
H14A H 0.242176 0.771191 0.267796 0.045 Uiso 1 1 calc R U . . .
H14B H 0.327065 0.855111 0.281272 0.045 Uiso 1 1 calc R U . . .
H14C H 0.268955 0.826073 0.341745 0.045 Uiso 1 1 calc R U . . .
C15 C 0.28522(13) 0.5518(3) 0.35434(11) 0.0426(5) Uani 1 1 d . . . . .
H15A H 0.233162 0.532245 0.327354 0.064 Uiso 1 1 calc R U . . .
H15B H 0.272150 0.589852 0.397778 0.064 Uiso 1 1 calc R U . . .
H15C H 0.317204 0.467869 0.361750 0.064 Uiso 1 1 calc R U . . .
C1_1 C 0.4661(2) 0.3151(3) 0.21315(15) 0.0167(6) Uani 0.5 1 d . U P A -1
H1_1 H 0.410163 0.313522 0.187600 0.020 Uiso 0.5 1 calc R U P A -1
C2_1 C 0.5345(2) 0.2394(3) 0.17827(17) 0.0210(6) Uani 0.5 1 d . U P A -1
H2A_1 H 0.585128 0.226900 0.208988 0.025 Uiso 0.5 1 calc R U P A -1
H2AB_1 H 0.549760 0.287989 0.137454 0.025 Uiso 0.5 1 calc R U P A -1
C3_1 C 0.4866(4) 0.0834(10) 0.1576(6) 0.0259(13) Uani 0.5 1 d . U P A -1
H3A_1 H 0.432407 0.100254 0.132010 0.031 Uiso 0.5 1 calc R U P A -1
H3AB_1 H 0.522408 0.031803 0.128254 0.031 Uiso 0.5 1 calc R U P A -1
C4_1 C 0.4728(14) 0.0056(18) 0.2143(9) 0.0244(15) Uani 0.5 1 d . U P A -1
H4A_1 H 0.464107 -0.088261 0.197758 0.029 Uiso 0.5 1 calc R U P A -1
H4AB_1 H 0.418363 0.036059 0.229435 0.029 Uiso 0.5 1 calc R U P A -1
C5_1 C 0.5334(14) -0.0057(18) 0.2800(8) 0.0220(14) Uani 0.5 1 d . U P A -1
H5A_1 H 0.589631 0.028613 0.271220 0.026 Uiso 0.5 1 calc R U P A -1
H5AB_1 H 0.538806 -0.101516 0.294403 0.026 Uiso 0.5 1 calc R U P A -1
C6_1 C 0.4914(5) 0.0902(10) 0.3423(5) 0.0237(12) Uani 0.5 1 d . U P A -1
H6A_1 H 0.429554 0.089655 0.336376 0.028 Uiso 0.5 1 calc R U P A -1
H6AB_1 H 0.508577 0.053014 0.387304 0.028 Uiso 0.5 1 calc R U P A -1
C7_1 C 0.5266(2) 0.2420(3) 0.33504(16) 0.0217(6) Uani 0.5 1 d . U P A -1
H7A_1 H 0.531465 0.288112 0.379257 0.026 Uiso 0.5 1 calc R U P A -1
H7AB_1 H 0.582233 0.240846 0.316393 0.026 Uiso 0.5 1 calc R U P A -1
C8_1 C 0.4620(2) 0.3139(3) 0.28655(16) 0.0173(6) Uani 0.5 1 d . U P A -1
H8_1 H 0.403894 0.313517 0.301741 0.021 Uiso 0.5 1 calc R U P A -1

loop_
_atom_site_aniso_label
_atom_site_aniso_U_11
_atom_site_aniso_U_22
_atom_site_aniso_U_33
_atom_site_aniso_U_23
_atom_site_aniso_U_13
_atom_site_aniso_U_12
Ni1 0.0618(3) 0.0112(2) 0.0146(2) 0.000 -0.00920(19) 0.000
N1 0.0197(6) 0.0171(7) 0.0179(6) -0.0030(5) -0.0033(5) 0.0025(5)
N2 0.0194(6) 0.0172(6) 0.0175(6) 0.0010(5) -0.0024(5) 0.0000(5)
C5 0.0221(7) 0.0115(7) 0.0185(7) 0.0024(6) -0.0036(6) -0.0001(6)
C6 0.0237(8) 0.0164(7) 0.0179(7) -0.0018(6) -0.0011(6) 0.0007(6)
C7 0.0221(8) 0.0173(8) 0.0174(7) 0.0015(6) 0.0002(6) 0.0007(6)
C8 0.0206(7) 0.0220(8) 0.0179(7) -0.0011(6) -0.0010(6) 0.0036(6)
C9 0.0278(9) 0.0297(9) 0.0313(9) 0.0093(8) 0.0042(7) 0.0083(7)
C10 0.0248(8) 0.0357(10) 0.0337(10) 0.0013(8) 0.0084(7) -0.0020(7)
C11 0.0273(9) 0.0342(10) 0.0274(9) -0.0129(8) -0.0034(7) 0.0015(7)
C12 0.0264(8) 0.0275(9) 0.0211(8) 0.0001(7) 0.0020(6) 0.0050(7)
C13 0.0197(7) 0.0289(9) 0.0211(8) 0.0003(7) -0.0041(6) -0.0008(7)
C14 0.0257(8) 0.0422(11) 0.0223(8) 0.0001(8) -0.0012(7) 0.0114(8)
C15 0.0331(10) 0.0510(14) 0.0417(11) 0.0111(10) -0.0106(9) -0.0200(10)
C1_1 0.0209(14) 0.0125(13) 0.0163(13) -0.0015(11) -0.0015(10) -0.0030(11)
C2_1 0.0284(17) 0.0158(14) 0.0196(14) -0.0010(13) 0.0073(12) -0.0020(12)
C3_1 0.037(3) 0.014(2) 0.027(2) -0.0054(16) 0.007(2) 0.000(2)
C4_1 0.035(3) 0.016(3) 0.023(3) -0.005(2) 0.003(2) 0.000(3)
C5_1 0.034(3) 0.015(3) 0.018(2) -0.0051(19) 0.005(2) 0.001(2)
C6_1 0.040(3) 0.0170(19) 0.0143(17) 0.0020(14) 0.006(2) 0.006(2)
C7_1 0.0312(17) 0.0167(14) 0.0169(13) -0.0006(11) -0.0001(12) 0.0003(12)
C8_1 0.0227(14) 0.0129(14) 0.0165(13) 0.0001(12) 0.0040(10) -0.0021(11)

loop_
_atom_type_symbol
_atom_type_description
_atom_type_scat_dispersion_real
_atom_type_scat_dispersion_imag
_atom_type_scat_source
C C 0.0181 0.0091 'International Tables Vol C Tables 4.2.6.8 and 6.1.1.4'
H H 0.0000 0.0000 'International Tables Vol C Tables 4.2.6.8 and 6.1.1.4'
N N 0.0311 0.0180 'International Tables Vol C Tables 4.2.6.8 and 6.1.1.4'
Ni Ni -3.0029 0.5091 'International Tables Vol C Tables 4.2.6.8 and 6.1.1.4'

loop_
_geom_angle_atom_site_label_1
_geom_angle_atom_site_label_2
_geom_angle_atom_site_label_3
_geom_angle
_geom_angle_site_symmetry_1
_geom_angle_site_symmetry_3
_geom_angle_publ_flag
C5 Ni1 C5 110.88(9) . 2_655 ?
C5 Ni1 C1_1 140.91(10) . . ?
C5 Ni1 C1_1 104.24(10) 2_655 . ?
C5 Ni1 C8_1 100.38(10) . . ?
C5 Ni1 C8_1 145.23(10) 2_655 . ?
C1_1 Ni1 C8_1 41.71(12) . . ?
C5 N1 C6 111.90(13) . . ?
C5 N1 C8 120.79(13) . . ?
C6 N1 C8 126.20(13) . . ?
C5 N2 C7 112.10(13) . . ?
C5 N2 C13 120.19(13) . . ?
C7 N2 C13 127.33(13) . . ?
N2 C5 N1 103.03(13) . . ?
N2 C5 Ni1 127.95(11) . . ?
N1 C5 Ni1 129.01(12) . . ?
C7 C6 N1 106.70(13) . . ?
C7 C6 C11 128.05(15) . . ?
N1 C6 C11 125.02(15) . . ?
C6 C7 N2 106.27(14) . . ?
C6 C7 C12 128.26(15) . . ?
N2 C7 C12 125.46(14) . . ?
N1 C8 C10 113.05(14) . . ?
N1 C8 C9 110.78(13) . . ?
C10 C8 C9 112.62(15) . . ?
N1 C8 H8 106.6 . . ?
C10 C8 H8 106.6 . . ?
C9 C8 H8 106.6 . . ?
C8 C9 H9A 109.5 . . ?
C8 C9 H9B 109.5 . . ?
H9A C9 H9B 109.5 . . ?
C8 C9 H9C 109.5 . . ?
H9A C9 H9C 109.5 . . ?
H9B C9 H9C 109.5 . . ?
C8 C10 H10A 109.5 . . ?
C8 C10 H10B 109.5 . . ?
H10A C10 H10B 109.5 . . ?
C8 C10 H10C 109.5 . . ?
H10A C10 H10C 109.5 . . ?
H10B C10 H10C 109.5 . . ?
C6 C11 H11A 109.5 . . ?
C6 C11 H11B 109.5 . . ?
H11A C11 H11B 109.5 . . ?
C6 C11 H11C 109.5 . . ?
H11A C11 H11C 109.5 . . ?
H11B C11 H11C 109.5 . . ?
C7 C12 H12A 109.5 . . ?
C7 C12 H12B 109.5 . . ?
H12A C12 H12B 109.5 . . ?
C7 C12 H12C 109.5 . . ?
H12A C12 H12C 109.5 . . ?
H12B C12 H12C 109.5 . . ?
N2 C13 C14 113.29(15) . . ?
N2 C13 C15 111.18(14) . . ?
C14 C13 C15 112.38(16) . . ?
N2 C13 H13 106.5 . . ?
C14 C13 H13 106.5 . . ?
C15 C13 H13 106.5 . . ?
C13 C14 H14A 109.5 . . ?
C13 C14 H14B 109.5 . . ?
H14A C14 H14B 109.5 . . ?
C13 C14 H14C 109.5 . . ?
H14A C14 H14C 109.5 . . ?
H14B C14 H14C 109.5 . . ?
C13 C15 H15A 109.5 . . ?
C13 C15 H15B 109.5 . . ?
H15A C15 H15B 109.5 . . ?
C13 C15 H15C 109.5 . . ?
H15A C15 H15C 109.5 . . ?
H15B C15 H15C 109.5 . . ?
C8_1 C1_1 C2_1 122.0(3) . . ?
C8_1 C1_1 Ni1 71.20(17) . . ?
C2_1 C1_1 Ni1 115.0(2) . . ?
C8_1 C1_1 H1_1 113.9 . . ?
C2_1 C1_1 H1_1 113.9 . . ?
Ni1 C1_1 H1_1 113.9 . . ?
C1_1 C2_1 C3_1 102.6(4) . . ?
C1_1 C2_1 H2A_1 111.2 . . ?
C3_1 C2_1 H2A_1 111.2 . . ?
C1_1 C2_1 H2AB_1 111.2 . . ?
C3_1 C2_1 H2AB_1 111.2 . . ?
H2A_1 C2_1 H2AB_1 109.2 . . ?
C4_1 C3_1 C2_1 112.6(11) . . ?
C4_1 C3_1 H3A_1 109.1 . . ?
C2_1 C3_1 H3A_1 109.1 . . ?
C4_1 C3_1 H3AB_1 109.1 . . ?
C2_1 C3_1 H3AB_1 109.1 . . ?
H3A_1 C3_1 H3AB_1 107.8 . . ?
C3_1 C4_1 C5_1 125.9(14) . . ?
C3_1 C4_1 H4A_1 105.8 . . ?
C5_1 C4_1 H4A_1 105.8 . . ?
C3_1 C4_1 H4AB_1 105.8 . . ?
C5_1 C4_1 H4AB_1 105.8 . . ?
H4A_1 C4_1 H4AB_1 106.2 . . ?
C4_1 C5_1 C6_1 107.9(12) . . ?
C4_1 C5_1 H5A_1 110.1 . . ?
C6_1 C5_1 H5A_1 110.1 . . ?
C4_1 C5_1 H5AB_1 110.1 . . ?
C6_1 C5_1 H5AB_1 110.1 . . ?
H5A_1 C5_1 H5AB_1 108.4 . . ?
C7_1 C6_1 C5_1 106.7(10) . . ?
C7_1 C6_1 H6A_1 110.4 . . ?
C5_1 C6_1 H6A_1 110.4 . . ?
C7_1 C6_1 H6AB_1 110.4 . . ?
C5_1 C6_1 H6AB_1 110.4 . . ?
H6A_1 C6_1 H6AB_1 108.6 . . ?
C8_1 C7_1 C6_1 105.1(4) . . ?
C8_1 C7_1 H7A_1 110.7 . . ?
C6_1 C7_1 H7A_1 110.7 . . ?
C8_1 C7_1 H7AB_1 110.7 . . ?
C6_1 C7_1 H7AB_1 110.7 . . ?
H7A_1 C7_1 H7AB_1 108.8 . . ?
C1_1 C8_1 C7_1 123.6(3) . . ?
C1_1 C8_1 Ni1 67.09(17) . . ?
C7_1 C8_1 Ni1 115.2(2) . . ?
C1_1 C8_1 H8_1 114.1 . . ?
C7_1 C8_1 H8_1 114.1 . . ?
Ni1 C8_1 H8_1 114.1 . . ?

loop_
_geom_bond_atom_site_label_1
_geom_bond_atom_site_label_2
_geom_bond_distance
_geom_bond_site_symmetry_2
_geom_bond_publ_flag
Ni1 C5 1.9175(16) . ?
Ni1 C5 1.9175(16) 2_655 ?
Ni1 C1_1 1.992(3) . ?
Ni1 C8_1 2.047(3) . ?
N1 C5 1.376(2) . ?
N1 C6 1.397(2) . ?
N1 C8 1.468(2) . ?
N2 C5 1.369(2) . ?
N2 C7 1.403(2) . ?
N2 C13 1.470(2) . ?
C6 C7 1.354(2) . ?
C6 C11 1.494(2) . ?
C7 C12 1.492(2) . ?
C8 C10 1.521(2) . ?
C8 C9 1.521(2) . ?
C8 H8 0.9800 . ?
C9 H9A 0.9600 . ?
C9 H9B 0.9600 . ?
C9 H9C 0.9600 . ?
C10 H10A 0.9600 . ?
C10 H10B 0.9600 . ?
C10 H10C 0.9600 . ?
C11 H11A 0.9600 . ?
C11 H11B 0.9600 . ?
C11 H11C 0.9600 . ?
C12 H12A 0.9600 . ?
C12 H12B 0.9600 . ?
C12 H12C 0.9600 . ?
C13 C14 1.522(3) . ?
C13 C15 1.524(3) . ?
C13 H13 0.9800 . ?
C14 H14A 0.9600 . ?
C14 H14B 0.9600 . ?
C14 H14C 0.9600 . ?
C15 H15A 0.9600 . ?
C15 H15B 0.9600 . ?
C15 H15C 0.9600 . ?
C1_1 C8_1 1.439(4) . ?
C1_1 C2_1 1.502(4) . ?
C1_1 H1_1 0.9800 . ?
C2_1 C3_1 1.721(10) . ?
C2_1 H2A_1 0.9700 . ?
C2_1 H2AB_1 0.9700 . ?
C3_1 C4_1 1.37(2) . ?
C3_1 H3A_1 0.9700 . ?
C3_1 H3AB_1 0.9700 . ?
C4_1 C5_1 1.548(5) . ?
C4_1 H4A_1 0.9700 . ?
C4_1 H4AB_1 0.9700 . ?
C5_1 C6_1 1.700(19) . ?
C5_1 H5A_1 0.9700 . ?
C5_1 H5AB_1 0.9700 . ?
C6_1 C7_1 1.579(10) . ?
C6_1 H6A_1 0.9700 . ?
C6_1 H6AB_1 0.9700 . ?
C7_1 C8_1 1.508(4) . ?
C7_1 H7A_1 0.9700 . ?
C7_1 H7AB_1 0.9700 . ?
C8_1 H8_1 0.9800 . ?
